data_2238251
loop_
_publ_author_name
'Sreenivasa, S.'
'Anitha, H. C.'
'Suchetan, P. A.'
'Palakshamurthy, B. S.'
'Savanur, J.'
'Tonannavar, J.'

_publ_section_title
;
 1-(3,4-Difluorobenzyl)-4-(4-methylphenylsulfonyl)piperazine
;
_journal_coeditor_code SJ5330
_journal_issue 7
_journal_name_full 'Acta Crystallographica Section E'
_journal_page_first o1179
_journal_paper_doi 10.1107/S1600536813016462
_journal_volume 69
_journal_year 2013
_chemical_formula_iupac 'C18 H20 F2 N2 O2 S'
_chemical_formula_moiety 'C18 H20 F2 N2 O2 S'
_chemical_formula_sum 'C18 H20 F2 N2 O2 S'
_chemical_formula_weight 366.42
_chemical_melting_point 501
_chemical_name_systematic
;
1-(3,4-Difluorobenzyl)-4-(4-methylphenylsulfonyl)piperazine
;
_space_group_IT_number 14
_symmetry_cell_setting monoclinic
_symmetry_space_group_name_Hall '-P 2ybc'
_symmetry_space_group_name_H-M 'P 1 21/c 1'
_atom_sites_solution_hydrogens geom
_atom_sites_solution_primary direct
_atom_sites_solution_secondary difmap
_audit_creation_method SHELXL-97
_cell_angle_alpha 90.00
_cell_angle_beta 99.728(2)
_cell_angle_gamma 90.00
_cell_formula_units_Z 4
_cell_length_a 6.6680(2)
_cell_length_b 36.0404(8)
_cell_length_c 7.6093(2)
_cell_measurement_reflns_used 227
_cell_measurement_temperature 298(2)
_cell_measurement_theta_max 22.8
_cell_measurement_theta_min 2.3
_cell_volume 1802.35(8)
_computing_cell_refinement 'APEX2 and SAINT-Plus (Bruker, 2009)'
_computing_data_collection 'APEX2 (Bruker, 2009)'
_computing_data_reduction 'SAINT-Plus and XPREP (Bruker, 2009)'
_computing_molecular_graphics 'Mercury (Macrae <i>et al.</i>, 2008)'
_computing_publication_material 'SHELXL97 (Sheldrick, 2008)'
_computing_structure_refinement 'SHELXL97 (Sheldrick, 2008)'
_computing_structure_solution 'SHELXS97 (Sheldrick, 2008)'
_diffrn_ambient_temperature 298(2)
_diffrn_detector_area_resol_mean 1.03
_diffrn_measured_fraction_theta_full 0.994
_diffrn_measured_fraction_theta_max 0.994
_diffrn_measurement_device_type 'Bruker APEXII'
_diffrn_measurement_method '\f and \w scans'
_diffrn_radiation_monochromator graphite
_diffrn_radiation_source 'fine-focus sealed tube'
_diffrn_radiation_type MoK\a
_diffrn_radiation_wavelength 0.71073
_diffrn_reflns_av_R_equivalents 0.0247
_diffrn_reflns_av_sigmaI/netI 0.0241
_diffrn_reflns_limit_h_max 7
_diffrn_reflns_limit_h_min -7
_diffrn_reflns_limit_k_max 37
_diffrn_reflns_limit_k_min -39
_diffrn_reflns_limit_l_max 8
_diffrn_reflns_limit_l_min -7
_diffrn_reflns_number 9583
_diffrn_reflns_theta_full 22.81
_diffrn_reflns_theta_max 22.81
_diffrn_reflns_theta_min 2.26
_diffrn_standards_decay_% 1.2
_diffrn_standards_interval_count 15
_diffrn_standards_interval_time 15
_diffrn_standards_number 1910
_exptl_absorpt_coefficient_mu 0.213
_exptl_absorpt_correction_T_max 0.9587
_exptl_absorpt_correction_T_min 0.9428
_exptl_absorpt_correction_type multi-scan
_exptl_absorpt_process_details '(SADABS; Bruker, 2009)'
_exptl_crystal_colour colourless
_exptl_crystal_density_diffrn 1.350
_exptl_crystal_density_method 'not measured'
_exptl_crystal_description Prism
_exptl_crystal_F_000 768
_exptl_crystal_size_max 0.28
_exptl_crystal_size_mid 0.24
_exptl_crystal_size_min 0.20
_refine_diff_density_max 0.187
_refine_diff_density_min -0.248
_refine_ls_extinction_method none
_refine_ls_goodness_of_fit_ref 1.017
_refine_ls_hydrogen_treatment constr
_refine_ls_matrix_type full
_refine_ls_number_constraints 32
_refine_ls_number_parameters 227
_refine_ls_number_reflns 2434
_refine_ls_number_restraints 0
_refine_ls_restrained_S_all 1.017
_refine_ls_R_factor_all 0.0590
_refine_ls_R_factor_gt 0.0446
_refine_ls_shift/su_max 0.028
_refine_ls_shift/su_mean 0.001
_refine_ls_structure_factor_coef Fsqd
_refine_ls_weighting_details 'calc w=1/[\s^2^(Fo^2^)+(0.0512P)^2^+0.6421P] where P=(Fo^2^+2Fc^2^)/3'
_refine_ls_weighting_scheme calc
_refine_ls_wR_factor_gt 0.1061
_refine_ls_wR_factor_ref 0.1135
_reflns_number_gt 1910
_reflns_number_total 2434
_reflns_threshold_expression I>2\s(I)
_cod_data_source_file sj5330.cif
_cod_data_source_block I
_cod_original_sg_symbol_H-M 'P 21/c'
_cod_database_code 2238251
_cod_database_fobs_code 2238251

loop_
_symmetry_equiv_pos_as_xyz
'x, y, z'
'-x, y+1/2, -z+1/2'
'-x, -y, -z'
'x, -y-1/2, z-1/2'

loop_
_atom_site_type_symbol
_atom_site_label
_atom_site_fract_x
_atom_site_fract_y
_atom_site_fract_z
_atom_site_U_iso_or_equiv
_atom_site_adp_type
_atom_site_calc_flag
_atom_site_refinement_flags
_atom_site_occupancy
_atom_site_symmetry_multiplicity
C C1 -0.3654(5) 0.51803(9) 0.7226(4) 0.0763(8) Uani d . 1 1
C C2 -0.4516(5) 0.48860(11) 0.7956(4) 0.0850(9) Uani d . 1 1
H H2 -0.5880 0.4901 0.8070 0.102 Uiso calc R 1 1
C C3 -0.3451(5) 0.45692(9) 0.8529(4) 0.0761(8) Uani d . 1 1
H H3 -0.4088 0.4376 0.9028 0.091 Uiso calc R 1 1
C C4 -0.1454(4) 0.45409(7) 0.8359(3) 0.0598(7) Uani d . 1 1
C C5 -0.0564(4) 0.48283(9) 0.7599(4) 0.0821(9) Uani d . 1 1
H H5 0.0790 0.4811 0.7455 0.099 Uiso calc R 1 1
C C6 -0.1666(6) 0.51438(9) 0.7045(4) 0.0870(9) Uani d . 1 1
H H6 -0.1034 0.5336 0.6535 0.104 Uiso calc R 1 1
C C7 -0.4821(6) 0.55287(10) 0.6662(5) 0.1135(13) Uani d . 1 1
H H7A -0.4283 0.5729 0.7431 0.170 Uiso calc R 1 1
H H7B -0.6229 0.5492 0.6742 0.170 Uiso calc R 1 1
H H7C -0.4697 0.5587 0.5455 0.170 Uiso calc R 1 1
C C8 -0.2454(4) 0.36712(8) 0.6955(4) 0.0737(8) Uani d . 1 1
H H8A -0.3419 0.3850 0.6347 0.088 Uiso calc R 1 1
H H8B -0.2926 0.3592 0.8033 0.088 Uiso calc R 1 1
C C9 -0.2310(5) 0.33415(7) 0.5761(4) 0.0738(8) Uani d . 1 1
H H9A -0.1406 0.3157 0.6400 0.089 Uiso calc R 1 1
H H9B -0.3644 0.3230 0.5431 0.089 Uiso calc R 1 1
C C10 0.0484(4) 0.36109(8) 0.4655(4) 0.0734(8) Uani d . 1 1
H H10A 0.1008 0.3680 0.3587 0.088 Uiso calc R 1 1
H H10B 0.1392 0.3427 0.5292 0.088 Uiso calc R 1 1
C C11 0.0404(4) 0.39451(7) 0.5809(4) 0.0680(7) Uani d . 1 1
H H11A 0.1762 0.4046 0.6154 0.082 Uiso calc R 1 1
H H11B -0.0443 0.4134 0.5148 0.082 Uiso calc R 1 1
C C12 -0.1536(5) 0.31498(8) 0.2910(4) 0.0801(9) Uani d . 1 1
H H12A -0.0854 0.2938 0.3529 0.096 Uiso calc R 1 1
H H12B -0.0773 0.3224 0.1990 0.096 Uiso calc R 1 1
C C13 -0.3660(4) 0.30386(8) 0.2051(3) 0.0629(7) Uani d . 1 1
C C14 -0.4280(5) 0.26741(8) 0.2015(4) 0.0737(8) Uani d . 1 1
H H14 -0.3405 0.2492 0.2572 0.088 Uiso calc R 1 1
C C15 -0.6186(5) 0.25787(8) 0.1158(4) 0.0759(8) Uani d . 1 1
C C16 -0.7479(5) 0.28422(10) 0.0346(4) 0.0772(8) Uani d . 1 1
C C17 -0.6903(5) 0.32020(9) 0.0356(4) 0.0834(9) Uani d . 1 1
H H17 -0.7788 0.3381 -0.0212 0.100 Uiso calc R 1 1
C C18 -0.4993(5) 0.33006(8) 0.1215(4) 0.0729(8) Uani d . 1 1
H H18 -0.4596 0.3548 0.1231 0.088 Uiso calc R 1 1
N N1 -0.0432(3) 0.38434(6) 0.7410(3) 0.0646(6) Uani d . 1 1
N N2 -0.1548(3) 0.34542(6) 0.4167(3) 0.0627(6) Uani d . 1 1
O O1 0.2056(3) 0.42331(6) 0.9324(3) 0.0918(7) Uani d . 1 1
O O2 -0.0916(4) 0.39768(6) 1.0463(2) 0.0989(7) Uani d . 1 1
F F1 -0.6798(3) 0.22224(5) 0.1108(3) 0.1225(8) Uani d . 1 1
F F2 -0.9357(3) 0.27392(6) -0.0489(3) 0.1200(7) Uani d . 1 1
S S1 -0.00612(12) 0.41390(2) 0.90583(9) 0.0734(3) Uani d . 1 1

loop_
_atom_site_aniso_label
_atom_site_aniso_U_11
_atom_site_aniso_U_22
_atom_site_aniso_U_33
_atom_site_aniso_U_12
_atom_site_aniso_U_13
_atom_site_aniso_U_23
C1 0.080(2) 0.089(2) 0.0536(17) 0.0093(19) -0.0063(15) -0.0117(15)
C2 0.0544(19) 0.114(3) 0.086(2) 0.001(2) 0.0093(16) -0.022(2)
C3 0.074(2) 0.087(2) 0.0703(19) -0.0205(18) 0.0190(15) -0.0075(16)
C4 0.0567(18) 0.0677(18) 0.0527(15) -0.0136(13) 0.0024(12) -0.0043(13)
C5 0.0567(18) 0.077(2) 0.114(3) -0.0079(16) 0.0178(17) 0.0131(18)
C6 0.092(3) 0.071(2) 0.099(2) -0.0020(18) 0.0179(19) 0.0170(17)
C7 0.128(3) 0.116(3) 0.082(2) 0.047(2) -0.023(2) -0.014(2)
C8 0.082(2) 0.079(2) 0.0601(17) -0.0242(16) 0.0110(15) 0.0036(15)
C9 0.084(2) 0.0610(17) 0.0711(19) -0.0216(15) -0.0014(15) 0.0047(14)
C10 0.0626(19) 0.076(2) 0.0795(19) -0.0024(15) 0.0056(14) 0.0011(16)
C11 0.0652(18) 0.0661(18) 0.0705(18) -0.0125(14) 0.0051(14) 0.0079(14)
C12 0.073(2) 0.077(2) 0.086(2) 0.0074(16) 0.0020(16) -0.0156(17)
C13 0.0687(19) 0.0607(18) 0.0582(16) 0.0072(15) 0.0069(13) -0.0111(13)
C14 0.086(2) 0.0618(19) 0.0689(18) 0.0114(16) 0.0011(16) -0.0066(14)
C15 0.093(2) 0.0558(19) 0.080(2) -0.0109(18) 0.0167(18) -0.0134(15)
C16 0.066(2) 0.087(2) 0.075(2) -0.0040(18) -0.0003(15) -0.0177(17)
C17 0.082(2) 0.079(2) 0.083(2) 0.0152(18) -0.0043(17) -0.0005(17)
C18 0.078(2) 0.0592(18) 0.0782(19) 0.0012(15) 0.0042(16) -0.0011(15)
N1 0.0693(15) 0.0594(13) 0.0599(13) -0.0137(11) -0.0038(11) 0.0045(10)
N2 0.0631(15) 0.0628(14) 0.0602(13) -0.0042(11) 0.0047(11) -0.0009(11)
O1 0.0685(14) 0.0894(15) 0.1015(16) -0.0033(11) -0.0311(11) -0.0102(12)
O2 0.148(2) 0.0899(15) 0.0536(12) -0.0194(13) 0.0032(12) 0.0131(11)
F1 0.1360(18) 0.0734(13) 0.154(2) -0.0270(12) 0.0134(14) -0.0162(12)
F2 0.0804(14) 0.1292(17) 0.1398(18) -0.0121(11) -0.0119(12) -0.0334(13)
S1 0.0845(6) 0.0688(5) 0.0590(5) -0.0099(4) -0.0110(4) 0.0051(4)

loop_
_atom_type_symbol
_atom_type_description
_atom_type_scat_dispersion_real
_atom_type_scat_dispersion_imag
_atom_type_scat_source
C C 0.0033 0.0016 'International Tables Vol C Tables 4.2.6.8 and 6.1.1.4'
H H 0.0000 0.0000 'International Tables Vol C Tables 4.2.6.8 and 6.1.1.4'
N N 0.0061 0.0033 'International Tables Vol C Tables 4.2.6.8 and 6.1.1.4'
O O 0.0106 0.0060 'International Tables Vol C Tables 4.2.6.8 and 6.1.1.4'
F F 0.0171 0.0103 'International Tables Vol C Tables 4.2.6.8 and 6.1.1.4'
S S 0.1246 0.1234 'International Tables Vol C Tables 4.2.6.8 and 6.1.1.4'

loop_
_geom_angle_atom_site_label_1
_geom_angle_atom_site_label_2
_geom_angle_atom_site_label_3
_geom_angle
C6 C1 C2 116.7(3)
C6 C1 C7 121.2(3)
C2 C1 C7 122.1(3)
C1 C2 C3 122.8(3)
C1 C2 H2 118.6
C3 C2 H2 118.6
C4 C3 C2 119.5(3)
C4 C3 H3 120.3
C2 C3 H3 120.3
C3 C4 C5 118.9(3)
C3 C4 S1 120.5(2)
C5 C4 S1 120.5(2)
C4 C5 C6 120.4(3)
C4 C5 H5 119.8
C6 C5 H5 119.8
C1 C6 C5 121.7(3)
C1 C6 H6 119.2
C5 C6 H6 119.2
C1 C7 H7A 109.5
C1 C7 H7B 109.5
H7A C7 H7B 109.5
C1 C7 H7C 109.5
H7A C7 H7C 109.5
H7B C7 H7C 109.5
N1 C8 C9 109.0(2)
N1 C8 H8A 109.9
C9 C8 H8A 109.9
N1 C8 H8B 109.9
C9 C8 H8B 109.9
H8A C8 H8B 108.3
N2 C9 C8 110.5(2)
N2 C9 H9A 109.6
C8 C9 H9A 109.6
N2 C9 H9B 109.6
C8 C9 H9B 109.6
H9A C9 H9B 108.1
N2 C10 C11 109.7(2)
N2 C10 H10A 109.7
C11 C10 H10A 109.7
N2 C10 H10B 109.7
C11 C10 H10B 109.7
H10A C10 H10B 108.2
N1 C11 C10 110.0(2)
N1 C11 H11A 109.7
C10 C11 H11A 109.7
N1 C11 H11B 109.7
C10 C11 H11B 109.7
H11A C11 H11B 108.2
N2 C12 C13 112.0(2)
N2 C12 H12A 109.2
C13 C12 H12A 109.2
N2 C12 H12B 109.2
C13 C12 H12B 109.2
H12A C12 H12B 107.9
C14 C13 C18 118.5(3)
C14 C13 C12 121.2(3)
C18 C13 C12 120.2(3)
C15 C14 C13 120.0(3)
C15 C14 H14 120.0
C13 C14 H14 120.0
F1 C15 C16 119.2(3)
F1 C15 C14 120.3(3)
C16 C15 C14 120.5(3)
C17 C16 F2 120.3(3)
C17 C16 C15 120.6(3)
F2 C16 C15 119.1(3)
C16 C17 C18 119.3(3)
C16 C17 H17 120.3
C18 C17 H17 120.3
C17 C18 C13 121.0(3)
C17 C18 H18 119.5
C13 C18 H18 119.5
C11 N1 C8 111.8(2)
C11 N1 S1 116.43(17)
C8 N1 S1 118.03(18)
C9 N2 C12 112.3(2)
C9 N2 C10 109.7(2)
C12 N2 C10 110.5(2)
O2 S1 O1 120.16(13)
O2 S1 N1 106.38(12)
O1 S1 N1 106.30(13)
O2 S1 C4 108.02(14)
O1 S1 C4 107.81(12)
N1 S1 C4 107.58(11)

loop_
_geom_bond_atom_site_label_1
_geom_bond_atom_site_label_2
_geom_bond_distance
C1 C6 1.362(4)
C1 C2 1.368(4)
C1 C7 1.501(4)
C2 C3 1.376(4)
C2 H2 0.9300
C3 C4 1.363(4)
C3 H3 0.9300
C4 C5 1.369(4)
C4 S1 1.754(3)
C5 C6 1.381(4)
C5 H5 0.9300
C6 H6 0.9300
C7 H7A 0.9600
C7 H7B 0.9600
C7 H7C 0.9600
C8 N1 1.472(3)
C8 C9 1.508(4)
C8 H8A 0.9700
C8 H8B 0.9700
C9 N2 1.450(3)
C9 H9A 0.9700
C9 H9B 0.9700
C10 N2 1.457(3)
C10 C11 1.497(4)
C10 H10A 0.9700
C10 H10B 0.9700
C11 N1 1.469(3)
C11 H11A 0.9700
C11 H11B 0.9700
C12 N2 1.457(3)
C12 C13 1.510(4)
C12 H12A 0.9700
C12 H12B 0.9700
C13 C14 1.376(4)
C13 C18 1.377(4)
C14 C15 1.371(4)
C14 H14 0.9300
C15 F1 1.346(3)
C15 C16 1.359(4)
C16 C17 1.352(4)
C16 F2 1.356(3)
C17 C18 1.377(4)
C17 H17 0.9300
C18 H18 0.9300
N1 S1 1.632(2)
O1 S1 1.432(2)
O2 S1 1.419(2)

loop_
_geom_hbond_atom_site_label_D
_geom_hbond_atom_site_label_H
_geom_hbond_atom_site_label_A
_geom_hbond_site_symmetry_A
_geom_hbond_distance_DH
_geom_hbond_distance_HA
_geom_hbond_distance_DA
_geom_hbond_angle_DHA
C3 H3 O1 1_455 0.93 2.67 3.380(4) 133.8
C7 H7A O1 3_567 0.96 2.66 3.400(4) 134.2
C10 H10B F1 4_666 0.97 2.66 3.585(3) 159.8

loop_
_geom_torsion_atom_site_label_1
_geom_torsion_atom_site_label_2
_geom_torsion_atom_site_label_3
_geom_torsion_atom_site_label_4
_geom_torsion
C6 C1 C2 C3 1.5(5)
C7 C1 C2 C3 -178.0(3)
C1 C2 C3 C4 -0.6(4)
C2 C3 C4 C5 -0.8(4)
C2 C3 C4 S1 -179.4(2)
C3 C4 C5 C6 1.2(4)
S1 C4 C5 C6 179.8(2)
C2 C1 C6 C5 -1.1(5)
C7 C1 C6 C5 178.4(3)
C4 C5 C6 C1 -0.2(5)
N1 C8 C9 N2 -57.8(3)
N2 C10 C11 N1 58.1(3)
N2 C12 C13 C14 -129.4(3)
N2 C12 C13 C18 53.5(4)
C18 C13 C14 C15 0.0(4)
C12 C13 C14 C15 -177.1(3)
C13 C14 C15 F1 179.6(3)
C13 C14 C15 C16 -0.3(4)
F1 C15 C16 C17 -179.3(3)
C14 C15 C16 C17 0.6(5)
F1 C15 C16 F2 0.2(4)
C14 C15 C16 F2 -179.9(3)
F2 C16 C17 C18 179.8(3)
C15 C16 C17 C18 -0.7(5)
C16 C17 C18 C13 0.4(5)
C14 C13 C18 C17 -0.1(4)
C12 C13 C18 C17 177.0(3)
C10 C11 N1 C8 -56.5(3)
C10 C11 N1 S1 163.77(18)
C9 C8 N1 C11 55.7(3)
C9 C8 N1 S1 -165.23(18)
C8 C9 N2 C12 -175.5(2)
C8 C9 N2 C10 61.1(3)
C13 C12 N2 C9 70.2(3)
C13 C12 N2 C10 -166.9(2)
C11 C10 N2 C9 -60.8(3)
C11 C10 N2 C12 174.7(2)
C11 N1 S1 O2 -177.66(19)
C8 N1 S1 O2 45.1(2)
C11 N1 S1 O1 -48.5(2)
C8 N1 S1 O1 174.31(19)
C11 N1 S1 C4 66.8(2)
C8 N1 S1 C4 -70.4(2)
C3 C4 S1 O2 -28.3(3)
C5 C4 S1 O2 153.0(2)
C3 C4 S1 O1 -159.6(2)
C5 C4 S1 O1 21.8(3)
C3 C4 S1 N1 86.1(2)
C5 C4 S1 N1 -92.5(2)
